data_2233581
loop_
_publ_author_name
'Chiririwa, Haleden'
'Muller, Alfred'

_publ_section_title
;
 Dichlorido{<i>N</i>-[2-(diphenylphosphanyl)benzylidene]-2-(thiophen-2-yl)ethanamine-\k^2^<i>P</i>,<i>N</i>}platinum(II)
 dichloromethane hemisolvate
;
_journal_coeditor_code NR2014
_journal_issue 2
_journal_name_full 'Acta Crystallographica Section E'
_journal_page_first m116
_journal_page_last m117
_journal_paper_doi 10.1107/S1600536811056108
_journal_volume 68
_journal_year 2012
_chemical_formula_iupac '[Pt Cl2 (C25 H22 N P S)], 0.5C H2 Cl2'
_chemical_formula_moiety 'C25 H22 Cl2 N P Pt S, 0.5(C H2 Cl2)'
_chemical_formula_sum 'C25.5 H23 Cl3 N P Pt S'
_chemical_formula_weight 707.92
_chemical_name_systematic
;
Dichlorido{<i>N</i>-[2-(diphenylphosphanyl)benzylidene]-2-(thiophen-2-
yl)ethanamine-\k^2^<i>P</i>,<i>N</i>}platinum(II) dichloromethane hemisolvate
;
_space_group_IT_number 14
_symmetry_cell_setting monoclinic
_symmetry_space_group_name_Hall '-P 2ybc'
_symmetry_space_group_name_H-M 'P 1 21/c 1'
_atom_sites_solution_hydrogens geom
_atom_sites_solution_primary direct
_atom_sites_solution_secondary difmap
_audit_creation_method 'WinGX routine CIF_UPDATE'
_cell_angle_alpha 90
_cell_angle_beta 122.751(3)
_cell_angle_gamma 90
_cell_formula_units_Z 4
_cell_length_a 9.9635(7)
_cell_length_b 19.0185(14)
_cell_length_c 16.0155(9)
_cell_measurement_reflns_used 5962
_cell_measurement_temperature 173(2)
_cell_measurement_theta_max 28.15
_cell_measurement_theta_min 2.62
_cell_volume 2552.3(3)
_computing_cell_refinement 'SAINT (Bruker, 2007)'
_computing_data_collection 'APEX2 (Bruker, 2007)'
_computing_data_reduction 'SAINT and XPREP (Bruker, 2007)'
_computing_molecular_graphics 'DIAMOND (Brandenburg & Putz, 2005)'
_computing_publication_material 'WinGX (Farrugia, 1999)'
_computing_structure_refinement 'SHELXL97 (Sheldrick, 2008)'
_computing_structure_solution 'SIR97 (Altomare <i>et al.</i>, 1999)'
_diffrn_ambient_temperature 173(2)
_diffrn_detector_area_resol_mean 8.4
_diffrn_measured_fraction_theta_full 0.998
_diffrn_measured_fraction_theta_max 0.998
_diffrn_measurement_device_type 'Bruker APEXII 4K-CCD'
_diffrn_measurement_method '\f and \w'
_diffrn_radiation_monochromator graphite
_diffrn_radiation_type MoK\a
_diffrn_radiation_wavelength 0.71073
_diffrn_reflns_av_R_equivalents 0.0524
_diffrn_reflns_limit_h_max 13
_diffrn_reflns_limit_h_min -13
_diffrn_reflns_limit_k_max 25
_diffrn_reflns_limit_k_min -25
_diffrn_reflns_limit_l_max 21
_diffrn_reflns_limit_l_min -21
_diffrn_reflns_number 30158
_diffrn_reflns_theta_full 28.72
_diffrn_reflns_theta_max 28.72
_diffrn_reflns_theta_min 2.14
_diffrn_standards_decay_% 0
_diffrn_standards_interval_count 0
_diffrn_standards_interval_time 0
_diffrn_standards_number 0
_exptl_absorpt_coefficient_mu 5.971
_exptl_absorpt_correction_T_max 0.8412
_exptl_absorpt_correction_T_min 0.6466
_exptl_absorpt_correction_type multi-scan
_exptl_absorpt_process_details
;
(SADABS; Bruker, 2007)
;
_exptl_crystal_colour yellow
_exptl_crystal_density_diffrn 1.842
_exptl_crystal_density_method 'not measured'
_exptl_crystal_description block
_exptl_crystal_F_000 1372
_exptl_crystal_size_max 0.08
_exptl_crystal_size_mid 0.05
_exptl_crystal_size_min 0.03
_refine_diff_density_max 0.841
_refine_diff_density_min -0.615
_refine_ls_extinction_method none
_refine_ls_goodness_of_fit_ref 1.014
_refine_ls_hydrogen_treatment constr
_refine_ls_matrix_type full
_refine_ls_number_parameters 333
_refine_ls_number_reflns 6593
_refine_ls_number_restraints 146
_refine_ls_restrained_S_all 1.02
_refine_ls_R_factor_all 0.0451
_refine_ls_R_factor_gt 0.0282
_refine_ls_shift/su_max 0.002
_refine_ls_shift/su_mean 0
_refine_ls_structure_factor_coef Fsqd
_refine_ls_weighting_details 'calc w=1/[\s^2^(Fo^2^)+(0.0216P)^2^+0.6014P] where P=(Fo^2^+2Fc^2^)/3'
_refine_ls_weighting_scheme calc
_refine_ls_wR_factor_ref 0.0578
_reflns_number_gt 5165
_reflns_number_total 6593
_reflns_threshold_expression I>2sigma(I)
_cod_data_source_file nr2014.cif
_cod_data_source_block I
_cod_original_sg_symbol_H-M 'P 21/c'
_cod_original_formula_sum 'C25.50 H23 Cl3 N P Pt S'
_cod_database_code 2233581
_cod_database_fobs_code 2233581

loop_
_symmetry_equiv_pos_as_xyz
'x, y, z'
'-x, y+1/2, -z+1/2'
'-x, -y, -z'
'x, -y-1/2, z-1/2'

loop_
_atom_site_type_symbol
_atom_site_label
_atom_site_fract_x
_atom_site_fract_y
_atom_site_fract_z
_atom_site_U_iso_or_equiv
_atom_site_adp_type
_atom_site_calc_flag
_atom_site_refinement_flags
_atom_site_occupancy
_atom_site_disorder_assembly
_atom_site_disorder_group
Pt Pt1 0.557569(15) 0.701063(7) 0.420321(11) 0.02063(4) Uani d . 1 . .
Cl Cl1 0.38212(12) 0.79833(5) 0.36520(9) 0.0382(2) Uani d . 1 . .
Cl Cl2 0.57723(11) 0.70634(5) 0.56946(7) 0.0318(2) Uani d . 1 . .
P P1 0.73311(10) 0.61536(5) 0.46437(7) 0.01889(18) Uani d . 1 A .
N N1 0.5342(4) 0.69787(16) 0.2864(2) 0.0278(7) Uani d . 1 A .
C C1 0.1129(5) 0.6300(2) 0.1049(3) 0.0385(10) Uani d DU 1 . .
C C2A 0.0513(10) 0.5796(8) 0.0305(9) 0.056(4) Uani d PDU 0.55(2) A 1
H H2A 0.1137 0.5437 0.0264 0.067 Uiso calc PR 0.55(2) A 1
C C3A -0.1149(10) 0.5875(9) -0.0387(9) 0.056(4) Uani d PDU 0.55(2) A 1
H H3A -0.1758 0.5578 -0.0947 0.067 Uiso calc PR 0.55(2) A 1
S S1A -0.0359(10) 0.6794(6) 0.0932(7) 0.060(2) Uani d PDU 0.55(2) A 1
C C2B 0.0654(13) 0.6113(12) 0.0100(8) 0.069(5) Uani d PDU 0.45(2) A 2
H H2B 0.136 0.5934 -0.0076 0.083 Uiso calc PR 0.45(2) A 2
C C3B -0.0994(13) 0.6213(13) -0.0587(8) 0.060(5) Uani d PDU 0.45(2) A 2
H H3B -0.1501 0.6136 -0.1281 0.072 Uiso calc PR 0.45(2) A 2
S S1B -0.0452(11) 0.6648(7) 0.1052(7) 0.0434(19) Uani d PDU 0.45(2) A 2
C C4 -0.1785(5) 0.6432(3) -0.0158(3) 0.0511(12) Uani d DU 1 . .
H H4A -0.286 0.6588 -0.0553 0.061 Uiso calc PR 0.45(2) A 1
H H4B -0.2912 0.6461 -0.0484 0.061 Uiso d PR 0.55(2) A 2
C C5 0.2814(5) 0.6328(2) 0.1939(3) 0.0382(10) Uani d U 1 A .
H H5A 0.3404 0.5912 0.1932 0.046 Uiso calc R 1 . .
H H5B 0.2795 0.6306 0.255 0.046 Uiso calc R 1 . .
C C6 0.3689(5) 0.6990(2) 0.1964(3) 0.0369(10) Uani d . 1 . .
H H6A 0.3728 0.7015 0.136 0.044 Uiso calc R 1 A .
H H6B 0.3115 0.741 0.1979 0.044 Uiso calc R 1 . .
C C7 0.6488(5) 0.6932(2) 0.2717(3) 0.0318(9) Uani d . 1 . .
H H7 0.6203 0.6955 0.2047 0.038 Uiso calc R 1 A .
C C8 0.8184(5) 0.68468(19) 0.3477(3) 0.0272(8) Uani d . 1 A .
C C9 0.8769(4) 0.64993(18) 0.4383(3) 0.0229(8) Uani d . 1 . .
C C10 1.0409(4) 0.64245(19) 0.5044(3) 0.0267(8) Uani d . 1 A .
H H10 1.0809 0.6181 0.5652 0.032 Uiso calc R 1 . .
C C11 1.1464(5) 0.6705(2) 0.4817(3) 0.0345(10) Uani d . 1 . .
H H11 1.2581 0.6662 0.528 0.041 Uiso calc R 1 A .
C C12 1.0910(5) 0.7042(2) 0.3935(4) 0.0422(11) Uani d . 1 A .
H H12 1.1639 0.723 0.3784 0.051 Uiso calc R 1 . .
C C13 0.9267(5) 0.7108(2) 0.3254(3) 0.0365(10) Uani d . 1 . .
H H13 0.8882 0.7332 0.2635 0.044 Uiso calc R 1 A .
C C14 0.8472(4) 0.58128(18) 0.5904(3) 0.0209(7) Uani d . 1 . .
C C15 0.9314(4) 0.6271(2) 0.6700(3) 0.0273(8) Uani d . 1 A .
H H15 0.9295 0.6762 0.6586 0.033 Uiso calc R 1 . .
C C16 1.0187(5) 0.6010(2) 0.7665(3) 0.0341(9) Uani d . 1 . .
H H16 1.0763 0.6323 0.8208 0.041 Uiso calc R 1 A .
C C17 1.0217(5) 0.5291(2) 0.7835(3) 0.0331(9) Uani d . 1 A .
H H17 1.0799 0.5114 0.8495 0.04 Uiso calc R 1 . .
C C18 0.9395(5) 0.4836(2) 0.7041(3) 0.0302(9) Uani d . 1 . .
H H18 0.943 0.4344 0.7156 0.036 Uiso calc R 1 A .
C C19 0.8526(4) 0.50892(19) 0.6080(3) 0.0246(8) Uani d . 1 A .
H H19 0.7964 0.4773 0.5538 0.029 Uiso calc R 1 . .
C C20 0.6463(4) 0.53857(17) 0.3865(3) 0.0201(7) Uani d . 1 . .
C C21 0.7114(4) 0.50677(19) 0.3381(3) 0.0255(8) Uani d . 1 A .
H H21 0.8031 0.5265 0.3432 0.031 Uiso calc R 1 . .
C C22 0.6429(5) 0.4463(2) 0.2825(3) 0.0306(9) Uani d . 1 . .
H H22 0.6885 0.4246 0.25 0.037 Uiso calc R 1 A .
C C23 0.5093(5) 0.4177(2) 0.2741(3) 0.0318(9) Uani d . 1 A .
H H23 0.463 0.3762 0.2361 0.038 Uiso calc R 1 . .
C C24 0.4419(4) 0.44923(19) 0.3211(3) 0.0288(9) Uani d . 1 . .
H H24 0.3494 0.4295 0.315 0.035 Uiso calc R 1 A .
C C25 0.5098(4) 0.50953(18) 0.3769(3) 0.0234(8) Uani d . 1 A .
H H25 0.4633 0.5313 0.4088 0.028 Uiso calc R 1 . .
C C26A 0.485(3) 0.5266(10) -0.0366(13) 0.070(6) Uiso d PD 0.302(10) B -1
H H26A 0.5187 0.5656 -0.0625 0.084 Uiso calc PR 0.302(10) B -1
H H26B 0.3693 0.5203 -0.0843 0.084 Uiso calc PR 0.302(10) B -1
Cl Cl3A 0.5086(19) 0.5549(5) 0.0677(8) 0.099(3) Uiso d PD 0.302(10) B -1
Cl Cl4A 0.5746(14) 0.4531(5) -0.0434(8) 0.121(4) Uiso d PD 0.302(10) B -1
C C26B 0.564(3) 0.5398(9) -0.0142(17) 0.047(7) Uiso d PD 0.198(10) B -2
H H26C 0.6572 0.5502 -0.0185 0.057 Uiso calc PR 0.198(10) B -2
H H26D 0.4676 0.5612 -0.072 0.057 Uiso calc PR 0.198(10) B -2
Cl Cl3B 0.591(3) 0.5697(8) 0.0906(11) 0.122(5) Uiso d PD 0.198(10) B -2
Cl Cl4B 0.5390(15) 0.4497(6) -0.0105(12) 0.090(4) Uiso d PD 0.198(10) B -2

loop_
_atom_site_aniso_label
_atom_site_aniso_U_11
_atom_site_aniso_U_22
_atom_site_aniso_U_33
_atom_site_aniso_U_12
_atom_site_aniso_U_13
_atom_site_aniso_U_23
Pt1 0.01969(7) 0.01735(7) 0.02733(8) 0.00077(6) 0.01435(6) 0.00296(7)
Cl1 0.0329(5) 0.0267(5) 0.0624(7) 0.0114(4) 0.0307(5) 0.0171(5)
Cl2 0.0343(5) 0.0353(5) 0.0322(5) 0.0034(4) 0.0221(4) -0.0041(4)
P1 0.0200(4) 0.0179(4) 0.0209(5) -0.0001(3) 0.0125(4) 0.0013(4)
N1 0.0254(16) 0.0288(17) 0.0290(18) 0.0021(14) 0.0145(14) 0.0078(15)
C1 0.030(2) 0.057(3) 0.022(2) 0.0020(19) 0.0097(17) 0.0003(19)
C2A 0.026(4) 0.097(9) 0.036(6) 0.011(5) 0.011(4) -0.024(6)
C3A 0.027(4) 0.096(9) 0.029(6) -0.004(5) 0.005(4) -0.022(6)
S1A 0.048(2) 0.036(3) 0.068(4) 0.0109(17) 0.012(2) -0.009(2)
C2B 0.033(5) 0.141(14) 0.029(6) 0.006(8) 0.014(4) -0.018(8)
C3B 0.038(6) 0.113(13) 0.020(5) -0.002(7) 0.009(4) -0.006(7)
S1B 0.042(2) 0.051(5) 0.033(2) 0.013(2) 0.0175(18) -0.005(2)
C4 0.033(2) 0.059(3) 0.040(3) 0.009(2) 0.006(2) -0.002(2)
C5 0.030(2) 0.041(2) 0.028(2) -0.0028(18) 0.0059(18) 0.0048(19)
C6 0.030(2) 0.046(3) 0.026(2) 0.0025(19) 0.0096(18) 0.013(2)
C7 0.039(2) 0.030(2) 0.032(2) -0.0017(18) 0.0224(19) 0.0090(18)
C8 0.032(2) 0.024(2) 0.036(2) -0.0011(15) 0.0254(19) 0.0005(16)
C9 0.0273(19) 0.0202(18) 0.028(2) -0.0018(15) 0.0195(17) -0.0026(16)
C10 0.0253(19) 0.027(2) 0.030(2) -0.0024(15) 0.0171(18) -0.0036(17)
C11 0.026(2) 0.031(2) 0.051(3) -0.0060(17) 0.024(2) -0.010(2)
C12 0.041(2) 0.035(2) 0.071(3) -0.004(2) 0.044(3) 0.003(2)
C13 0.045(3) 0.031(2) 0.051(3) 0.0018(18) 0.038(2) 0.012(2)
C14 0.0195(17) 0.0241(18) 0.0217(19) 0.0019(14) 0.0129(15) 0.0023(15)
C15 0.0240(19) 0.027(2) 0.026(2) -0.0034(15) 0.0108(17) -0.0019(16)
C16 0.029(2) 0.041(2) 0.022(2) -0.0067(18) 0.0081(17) -0.0068(19)
C17 0.029(2) 0.046(3) 0.022(2) 0.0037(18) 0.0123(18) 0.0061(19)
C18 0.033(2) 0.027(2) 0.029(2) 0.0060(17) 0.0162(18) 0.0084(17)
C19 0.029(2) 0.0231(19) 0.023(2) 0.0015(15) 0.0149(17) 0.0030(15)
C20 0.0224(17) 0.0174(17) 0.0195(18) -0.0007(14) 0.0107(15) 0.0001(14)
C21 0.0245(19) 0.029(2) 0.025(2) 0.0007(16) 0.0151(17) -0.0014(16)
C22 0.034(2) 0.033(2) 0.024(2) 0.0030(17) 0.0154(18) -0.0066(17)
C23 0.031(2) 0.0207(19) 0.031(2) -0.0014(16) 0.0092(18) -0.0039(17)
C24 0.026(2) 0.025(2) 0.031(2) -0.0041(16) 0.0123(17) 0.0000(17)
C25 0.0268(19) 0.0220(18) 0.027(2) 0.0008(15) 0.0179(16) 0.0008(16)

loop_
_atom_type_symbol
_atom_type_description
_atom_type_scat_dispersion_real
_atom_type_scat_dispersion_imag
_atom_type_scat_source
C C 0.0033 0.0016 'International Tables Vol C Tables 4.2.6.8 and 6.1.1.4'
H H 0 0 'International Tables Vol C Tables 4.2.6.8 and 6.1.1.4'
Cl Cl 0.1484 0.1585 'International Tables Vol C Tables 4.2.6.8 and 6.1.1.4'
N N 0.0061 0.0033 'International Tables Vol C Tables 4.2.6.8 and 6.1.1.4'
P P 0.1023 0.0942 'International Tables Vol C Tables 4.2.6.8 and 6.1.1.4'
Pt Pt -1.7033 8.3905 'International Tables Vol C Tables 4.2.6.8 and 6.1.1.4'
S S 0.1246 0.1234 'International Tables Vol C Tables 4.2.6.8 and 6.1.1.4'

loop_
_geom_angle_atom_site_label_1
_geom_angle_atom_site_label_2
_geom_angle_atom_site_label_3
_geom_angle
N1 Pt1 P1 86.20(9)
N1 Pt1 Cl2 178.38(9)
P1 Pt1 Cl2 95.34(3)
N1 Pt1 Cl1 89.42(9)
P1 Pt1 Cl1 174.06(3)
Cl2 Pt1 Cl1 89.08(4)
C20 P1 C14 104.86(16)
C20 P1 C9 106.01(16)
C14 P1 C9 106.69(16)
C20 P1 Pt1 112.03(12)
C14 P1 Pt1 121.94(11)
C9 P1 Pt1 104.23(12)
C7 N1 C6 116.7(3)
C7 N1 Pt1 126.1(3)
C6 N1 Pt1 117.2(2)
C2B C1 C5 126.7(6)
C2A C1 C5 125.9(5)
C2B C1 S1A 105.5(6)
C2A C1 S1A 109.7(5)
C5 C1 S1A 123.5(4)
C2B C1 S1B 109.7(6)
C2A C1 S1B 106.8(5)
C5 C1 S1B 122.8(4)
C1 C2A C3A 112.6(7)
C1 C2A H2A 123.7
C3A C2A H2A 123.7
C4 C3A C2A 112.6(7)
C4 C3A H3A 123.7
C2A C3A H3A 123.7
C1 S1A C4 94.9(5)
C1 C2B C3B 112.8(8)
C1 C2B H2B 123.6
C3B C2B H2B 123.6
C4 C3B C2B 113.3(8)
C4 C3B H3B 123.4
C2B C3B H3B 123.4
C4 S1B C1 93.2(4)
C3B C4 S1A 104.7(6)
C3A C4 S1A 109.6(5)
C3B C4 S1B 109.9(6)
C3A C4 S1B 107.4(5)
C3B C4 H4A 120.7
C3A C4 H4A 125.2
S1A C4 H4A 125.2
S1B C4 H4A 126
C3B C4 H4B 125.1
C3A C4 H4B 118.3
S1A C4 H4B 128.9
S1B C4 H4B 125
C1 C5 C6 112.6(3)
C1 C5 H5A 109.1
C6 C5 H5A 109.1
C1 C5 H5B 109.1
C6 C5 H5B 109.1
H5A C5 H5B 107.8
N1 C6 C5 109.4(3)
N1 C6 H6A 109.8
C5 C6 H6A 109.8
N1 C6 H6B 109.8
C5 C6 H6B 109.8
H6A C6 H6B 108.2
N1 C7 C8 126.5(4)
N1 C7 H7 116.7
C8 C7 H7 116.7
C13 C8 C9 119.1(4)
C13 C8 C7 116.9(4)
C9 C8 C7 124.0(3)
C10 C9 C8 119.6(3)
C10 C9 P1 122.3(3)
C8 C9 P1 118.1(3)
C11 C10 C9 120.3(4)
C11 C10 H10 119.9
C9 C10 H10 119.9
C12 C11 C10 120.7(4)
C12 C11 H11 119.7
C10 C11 H11 119.7
C11 C12 C13 119.7(4)
C11 C12 H12 120.1
C13 C12 H12 120.1
C8 C13 C12 120.6(4)
C8 C13 H13 119.7
C12 C13 H13 119.7
C15 C14 C19 119.6(3)
C15 C14 P1 120.0(3)
C19 C14 P1 120.4(3)
C14 C15 C16 119.9(4)
C14 C15 H15 120
C16 C15 H15 120
C17 C16 C15 120.2(4)
C17 C16 H16 119.9
C15 C16 H16 119.9
C18 C17 C16 119.7(4)
C18 C17 H17 120.1
C16 C17 H17 120.1
C19 C18 C17 120.5(4)
C19 C18 H18 119.7
C17 C18 H18 119.7
C18 C19 C14 120.0(4)
C18 C19 H19 120
C14 C19 H19 120
C21 C20 C25 119.1(3)
C21 C20 P1 122.9(3)
C25 C20 P1 118.0(3)
C22 C21 C20 120.2(3)
C22 C21 H21 119.9
C20 C21 H21 119.9
C23 C22 C21 120.3(4)
C23 C22 H22 119.9
C21 C22 H22 119.9
C22 C23 C24 120.2(4)
C22 C23 H23 119.9
C24 C23 H23 119.9
C25 C24 C23 119.8(4)
C25 C24 H24 120.1
C23 C24 H24 120.1
C24 C25 C20 120.4(3)
C24 C25 H25 119.8
C20 C25 H25 119.8
Cl3A C26A Cl4A 123.0(11)
Cl3A C26A H26A 106.6
Cl4A C26A H26A 106.6
Cl3A C26A H26B 106.6
Cl4A C26A H26B 106.6
H26A C26A H26B 106.6
Cl3B C26B Cl4B 104.7(12)
Cl3B C26B H26C 110.8
Cl4B C26B H26C 110.8
Cl3B C26B H26D 110.8
Cl4B C26B H26D 110.8
H26C C26B H26D 108.9

loop_
_geom_bond_atom_site_label_1
_geom_bond_atom_site_label_2
_geom_bond_distance
Pt1 N1 2.029(3)
Pt1 P1 2.2087(9)
Pt1 Cl2 2.2907(10)
Pt1 Cl1 2.3638(9)
P1 C20 1.808(4)
P1 C14 1.818(4)
P1 C9 1.818(4)
N1 C7 1.288(5)
N1 C6 1.490(5)
C1 C2B 1.373(11)
C1 C2A 1.388(10)
C1 C5 1.504(5)
C1 S1A 1.678(9)
C1 S1B 1.711(9)
C2A C3A 1.416(9)
C2A H2A 0.95
C3A C4 1.382(10)
C3A H3A 0.95
S1A C4 1.690(9)
C2B C3B 1.410(11)
C2B H2B 0.95
C3B C4 1.362(11)
C3B H3B 0.95
S1B C4 1.704(10)
C4 H4A 0.95
C4 H4B 0.95
C5 C6 1.519(5)
C5 H5A 0.99
C5 H5B 0.99
C6 H6A 0.99
C6 H6B 0.99
C7 C8 1.462(6)
C7 H7 0.95
C8 C13 1.397(5)
C8 C9 1.403(5)
C9 C10 1.393(5)
C10 C11 1.391(5)
C10 H10 0.95
C11 C12 1.367(6)
C11 H11 0.95
C12 C13 1.397(6)
C12 H12 0.95
C13 H13 0.95
C14 C15 1.390(5)
C14 C19 1.400(5)
C15 C16 1.391(5)
C15 H15 0.95
C16 C17 1.391(6)
C16 H16 0.95
C17 C18 1.383(5)
C17 H17 0.95
C18 C19 1.381(5)
C18 H18 0.95
C19 H19 0.95
C20 C21 1.389(5)
C20 C25 1.397(5)
C21 C22 1.387(5)
C21 H21 0.95
C22 C23 1.376(5)
C22 H22 0.95
C23 C24 1.386(5)
C23 H23 0.95
C24 C25 1.385(5)
C24 H24 0.95
C25 H25 0.95
C26A Cl3A 1.647(16)
C26A Cl4A 1.692(15)
C26A H26A 0.99
C26A H26B 0.99
C26B Cl3B 1.648(16)
C26B Cl4B 1.737(16)
C26B H26C 0.99
C26B H26D 0.99

loop_
_geom_hbond_atom_site_label_D
_geom_hbond_atom_site_label_H
_geom_hbond_atom_site_label_A
_geom_hbond_site_symmetry_A
_geom_hbond_distance_DH
_geom_hbond_distance_HA
_geom_hbond_distance_DA
_geom_hbond_angle_DHA
C7 H7 Cl2 4_575 0.95 2.71 3.486(4) 139
C12 H12 Cl1 1_655 0.95 2.71 3.639(4) 167.5

loop_
_geom_torsion_atom_site_label_1
_geom_torsion_atom_site_label_2
_geom_torsion_atom_site_label_3
_geom_torsion_atom_site_label_4
_geom_torsion
N1 Pt1 P1 C20 -59.67(15)
Cl2 Pt1 P1 C20 119.82(12)
N1 Pt1 P1 C14 174.99(16)
Cl2 Pt1 P1 C14 -5.52(14)
N1 Pt1 P1 C9 54.51(15)
Cl2 Pt1 P1 C9 -126.00(13)
P1 Pt1 N1 C7 -43.9(3)
Cl1 Pt1 N1 C7 132.1(3)
P1 Pt1 N1 C6 134.3(3)
Cl1 Pt1 N1 C6 -49.8(3)
C2B C1 C2A C3A -82.1(14)
C5 C1 C2A C3A 174.8(7)
S1A C1 C2A C3A 5.3(10)
S1B C1 C2A C3A 18.3(10)
C1 C2A C3A C4 -0.7(12)
C2B C1 S1A C4 25.5(9)
C2A C1 S1A C4 -6.6(7)
C5 C1 S1A C4 -176.4(4)
S1B C1 S1A C4 -86(3)
C2A C1 C2B C3B 86.2(15)
C5 C1 C2B C3B -173.5(9)
S1A C1 C2B C3B -16.4(13)
S1B C1 C2B C3B -3.8(12)
C1 C2B C3B C4 -3.9(16)
C2B C1 S1B C4 8.0(9)
C2A C1 S1B C4 -24.5(8)
C5 C1 S1B C4 178.2(4)
S1A C1 S1B C4 81(2)
C2B C3B C4 C3A -81.7(14)
C2B C3B C4 S1A 21.9(13)
C2B C3B C4 S1B 9.7(15)
C2A C3A C4 C3B 82.5(13)
C2A C3A C4 S1A -4.1(11)
C2A C3A C4 S1B -17.4(11)
C1 S1A C4 C3B -27.5(9)
C1 S1A C4 C3A 6.2(8)
C1 S1A C4 S1B 88(2)
C1 S1B C4 C3B -10.1(10)
C1 S1B C4 C3A 24.2(8)
C1 S1B C4 S1A -78(2)
C2B C1 C5 C6 79.4(13)
C2A C1 C5 C6 118.0(10)
S1A C1 C5 C6 -73.9(8)
S1B C1 C5 C6 -89.1(7)
C7 N1 C6 C5 113.9(4)
Pt1 N1 C6 C5 -64.4(4)
C1 C5 C6 N1 179.9(4)
C6 N1 C7 C8 -174.0(4)
Pt1 N1 C7 C8 4.2(6)
N1 C7 C8 C13 -152.5(4)
N1 C7 C8 C9 30.0(6)
C13 C8 C9 C10 0.3(5)
C7 C8 C9 C10 177.7(4)
C13 C8 C9 P1 -179.1(3)
C7 C8 C9 P1 -1.7(5)
C20 P1 C9 C10 -105.8(3)
C14 P1 C9 C10 5.6(3)
Pt1 P1 C9 C10 135.8(3)
C20 P1 C9 C8 73.6(3)
C14 P1 C9 C8 -175.0(3)
Pt1 P1 C9 C8 -44.7(3)
C8 C9 C10 C11 1.3(5)
P1 C9 C10 C11 -179.3(3)
C9 C10 C11 C12 -1.6(6)
C10 C11 C12 C13 0.2(6)
C9 C8 C13 C12 -1.8(6)
C7 C8 C13 C12 -179.3(4)
C11 C12 C13 C8 1.5(6)
C20 P1 C14 C15 179.5(3)
C9 P1 C14 C15 67.3(3)
Pt1 P1 C14 C15 -52.0(3)
C20 P1 C14 C19 0.4(3)
C9 P1 C14 C19 -111.8(3)
Pt1 P1 C14 C19 128.9(2)
C19 C14 C15 C16 -0.9(5)
P1 C14 C15 C16 180.0(3)
C14 C15 C16 C17 -0.1(6)
C15 C16 C17 C18 1.0(6)
C16 C17 C18 C19 -1.0(6)
C17 C18 C19 C14 0.1(6)
C15 C14 C19 C18 0.9(5)
P1 C14 C19 C18 -180.0(3)
C14 P1 C20 C21 -98.8(3)
C9 P1 C20 C21 13.8(4)
Pt1 P1 C20 C21 126.9(3)
C14 P1 C20 C25 79.7(3)
C9 P1 C20 C25 -167.6(3)
Pt1 P1 C20 C25 -54.5(3)
C25 C20 C21 C22 -1.1(5)
P1 C20 C21 C22 177.5(3)
C20 C21 C22 C23 0.5(6)
C21 C22 C23 C24 0.2(6)
C22 C23 C24 C25 -0.3(6)
C23 C24 C25 C20 -0.3(6)
C21 C20 C25 C24 1.0(5)
P1 C20 C25 C24 -177.6(3)
